data_4319618
loop_
_publ_author_name
'Alexander Tr\"osch'
'Heinrich Vahrenkamp'

_publ_section_title
;
 A Sterically Hindered N,N,O Tripod Ligand and Its Zinc Complex Chemistry
;
_journal_name_full 'Inorganic Chemistry'
_journal_page_first 2305
_journal_page_last 2311
_journal_paper_doi 10.1021/ic001204j
_journal_volume 40
_journal_year 2001
_chemical_formula_sum 'C84 H100 N6 O12 P2 Zn2'
_chemical_formula_weight 1578.38
_chemical_melting_point 217
_chemical_name_common Di(2-picolyl)(2-hydroxylato-3,5-di-tert-butyl-
_chemical_name_systematic Di(2-picolyl)(2-hydroxylato-3,5-di-tert-butyl-
_space_group_IT_number 2
_symmetry_cell_setting triclinic
_symmetry_space_group_name_Hall '-P 1'
_symmetry_space_group_name_H-M 'P -1'
_atom_sites_solution_hydrogens geom
_atom_sites_solution_primary direct
_atom_sites_solution_secondary difmap
_audit_creation_method SHELXL-97
_cell_angle_alpha 89.71(3)
_cell_angle_beta 77.79(3)
_cell_angle_gamma 86.11(3)
_cell_formula_units_Z 2
_cell_length_a 11.773(2)
_cell_length_b 15.167(3)
_cell_length_c 23.190(5)
_cell_measurement_reflns_used 25
_cell_measurement_temperature 293(2)
_cell_volume 4037.7(14)
_computing_cell_refinement 'CAD4 5.1'
_computing_data_collection 'CAD4 5.1'
_computing_data_reduction 'CADFOR und CADSEX'
_computing_molecular_graphics 'Bruker SHELXTL'
_computing_publication_material 'SHELXL-97 (Sheldrick, 1997)'
_computing_structure_refinement 'SHELXL-97 (Sheldrick, 1997)'
_computing_structure_solution 'SHELXS-97 (Sheldrick, 1990)'
_diffrn_ambient_temperature 200(2)
_diffrn_measured_fraction_theta_full 0.997
_diffrn_measured_fraction_theta_max 0.997
_diffrn_measurement_device_type Nonius-Turbo-CAD4
_diffrn_measurement_method Omega-2Theta
_diffrn_radiation_monochromator graphite
_diffrn_radiation_source 'fine-focus sealed tube'
_diffrn_radiation_type MoK\a
_diffrn_radiation_wavelength 0.71073
_diffrn_reflns_av_R_equivalents 0.0289
_diffrn_reflns_av_sigmaI/netI 0.0705
_diffrn_reflns_limit_h_max 0
_diffrn_reflns_limit_h_min -14
_diffrn_reflns_limit_k_max 18
_diffrn_reflns_limit_k_min -18
_diffrn_reflns_limit_l_max 27
_diffrn_reflns_limit_l_min -28
_diffrn_reflns_number 16654
_diffrn_reflns_theta_full 26.01
_diffrn_reflns_theta_max 26.01
_diffrn_reflns_theta_min 2.30
_diffrn_standards_decay_% 10%
_diffrn_standards_interval_count 'OCR every 200 refl.'
_diffrn_standards_interval_time 'ICR every 1800s'
_diffrn_standards_number 2
_exptl_absorpt_coefficient_mu 0.697
_exptl_absorpt_correction_T_max none
_exptl_absorpt_correction_T_min none
_exptl_absorpt_correction_type none
_exptl_absorpt_process_details none
_exptl_crystal_colour colourless
_exptl_crystal_density_diffrn 1.298
_exptl_crystal_density_meas ?
_exptl_crystal_density_method 'not measured'
_exptl_crystal_description isometric
_exptl_crystal_F_000 1664
_exptl_crystal_size_max 0.7
_exptl_crystal_size_mid 0.6
_exptl_crystal_size_min 0.6
_refine_diff_density_max 0.773
_refine_diff_density_min -0.534
_refine_diff_density_rms 0.079
_refine_ls_extinction_coef none
_refine_ls_extinction_method none
_refine_ls_goodness_of_fit_ref 0.988
_refine_ls_hydrogen_treatment Riding-Model
_refine_ls_matrix_type full
_refine_ls_number_parameters 991
_refine_ls_number_reflns 15843
_refine_ls_number_restraints 0
_refine_ls_restrained_S_all 0.988
_refine_ls_R_factor_all 0.1328
_refine_ls_R_factor_gt 0.0575
_refine_ls_shift/su_max 1.899
_refine_ls_shift/su_mean 0.048
_refine_ls_structure_factor_coef Fsqd
_refine_ls_weighting_details 'calc w=1/[\s^2^(Fo^2^)+(0.1019P)^2^+5.1799P] where P=(Fo^2^+2Fc^2^)/3'
_refine_ls_weighting_scheme calc
_refine_ls_wR_factor_gt 0.1497
_refine_ls_wR_factor_ref 0.1925
_reflns_number_gt 9682
_reflns_number_total 15843
_reflns_threshold_expression >2sigma(I)
_cod_data_source_file ic001204j_3.cif
_cod_data_source_block a20(k10)
_cod_depositor_comments
;
The following automatic conversions were performed:

'_geom_angle_publ_flag' value 'Y' changed to 'y' according to the
built-in table from CIF Core dictionary named 'cif_core.dic' version
2.4.1 from 2010-06-29 (202 times).

'_geom_bond_publ_flag' value 'Y'
changed to 'y' according to the built-in table from CIF Core
dictionary named 'cif_core.dic' version 2.4.1 from 2010-06-29 (125
times).

Automatic conversion script
Id: cif_fix_values 1646 2011-03-28 12:23:43Z adriana 

The following automatic conversions were performed:

'_exptl_crystal_density_meas' value 'not measured' was changed to '?'
- the value is perceived as not measured.

Automatic conversion script
Id: cif_fix_values 3008 2015-01-20 13:52:24Z robertas 
;
_cod_original_cell_volume 4037.6(14)
_cod_database_code 4319618

loop_
_symmetry_equiv_pos_as_xyz
'x, y, z'
'-x, -y, -z'

loop_
_atom_site_label
_atom_site_type_symbol
_atom_site_fract_x
_atom_site_fract_y
_atom_site_fract_z
_atom_site_U_iso_or_equiv
_atom_site_adp_type
_atom_site_occupancy
_atom_site_symmetry_multiplicity
_atom_site_calc_flag
_atom_site_refinement_flags
_atom_site_disorder_assembly
_atom_site_disorder_group
Zn1 Zn 0.96902(4) 0.44471(3) 0.28941(2) 0.03734(15) Uani 1 1 d . . .
N1 N 0.8138(3) 0.4243(2) 0.35254(17) 0.0459(9) Uani 1 1 d . . .
N2 N 0.9594(4) 0.4637(2) 0.20068(17) 0.0472(9) Uani 1 1 d . . .
N3 N 0.8720(3) 0.5752(2) 0.29413(15) 0.0372(8) Uani 1 1 d . . .
O1 O 1.0954(3) 0.49323(19) 0.31557(14) 0.0440(7) Uani 1 1 d . . .
O2 O 1.0192(3) 0.3171(2) 0.28420(16) 0.0578(9) Uani 1 1 d . . .
Zn2 Zn 0.49826(4) 0.72331(3) 0.15954(2) 0.03941(15) Uani 1 1 d . . .
N4 N 0.3700(4) 0.8287(3) 0.16632(18) 0.0543(11) Uani 1 1 d . . .
N5 N 0.4509(4) 0.5958(3) 0.14609(17) 0.0481(9) Uani 1 1 d . . .
N6 N 0.3793(3) 0.6987(3) 0.24582(16) 0.0422(9) Uani 1 1 d . . .
O6 O 0.6252(3) 0.7377(2) 0.19748(13) 0.0461(8) Uani 1 1 d . . .
O7 O 0.5713(3) 0.7477(2) 0.07579(14) 0.0577(9) Uani 1 1 d . . .
C1 C 0.7406(4) 0.4958(3) 0.3684(2) 0.0421(10) Uani 1 1 d . . .
C2 C 0.6291(4) 0.4890(3) 0.4010(2) 0.0510(12) Uani 1 1 d . . .
H2A H 0.5786 0.5392 0.4101 0.061 Uiso 1 1 calc R . .
C3 C 0.5932(5) 0.4075(4) 0.4198(3) 0.0659(15) Uani 1 1 d . . .
H3A H 0.5188 0.4020 0.4425 0.079 Uiso 1 1 calc R . .
C4 C 0.6693(5) 0.3335(4) 0.4046(3) 0.0728(17) Uani 1 1 d . . .
H4A H 0.6472 0.2775 0.4166 0.087 Uiso 1 1 calc R . .
C5 C 0.7787(5) 0.3453(3) 0.3711(2) 0.0588(14) Uani 1 1 d . . .
H5A H 0.8303 0.2959 0.3610 0.071 Uiso 1 1 calc R . .
C6 C 0.8816(4) 0.5296(3) 0.1913(2) 0.0460(11) Uani 1 1 d . . .
C7 C 0.8659(6) 0.5499(4) 0.1353(2) 0.0672(16) Uani 1 1 d . . .
H7A H 0.8126 0.5957 0.1298 0.081 Uiso 1 1 calc R . .
C8 C 0.9295(7) 0.5020(4) 0.0877(3) 0.086(2) Uani 1 1 d . . .
H8A H 0.9172 0.5132 0.0499 0.103 Uiso 1 1 calc R . .
C9 C 1.0115(7) 0.4371(4) 0.0967(3) 0.086(2) Uani 1 1 d . . .
H9A H 1.0580 0.4060 0.0648 0.103 Uiso 1 1 calc R . .
C10 C 1.0239(5) 0.4186(4) 0.1535(2) 0.0631(15) Uani 1 1 d . . .
H10A H 1.0781 0.3739 0.1594 0.076 Uiso 1 1 calc R . .
C11 C 1.0251(4) 0.6438(3) 0.33544(18) 0.0368(9) Uani 1 1 d . . .
C12 C 1.0260(4) 0.7213(3) 0.3665(2) 0.0411(10) Uani 1 1 d . . .
H12A H 0.9843 0.7716 0.3569 0.049 Uiso 1 1 calc R . .
C13 C 1.0869(4) 0.7268(3) 0.41150(19) 0.0428(10) Uani 1 1 d . . .
C14 C 1.1421(4) 0.6479(3) 0.4256(2) 0.0469(11) Uani 1 1 d . . .
H14A H 1.1811 0.6491 0.4565 0.056 Uiso 1 1 calc R . .
C15 C 1.1431(4) 0.5681(3) 0.39711(19) 0.0401(10) Uani 1 1 d . . .
C16 C 1.0873(4) 0.5655(3) 0.34861(18) 0.0369(9) Uani 1 1 d . . .
C17 C 0.7884(4) 0.5836(3) 0.3508(2) 0.0429(10) Uani 1 1 d . . .
H17A H 0.7252 0.6265 0.3475 0.051 Uiso 1 1 calc R . .
H17B H 0.8266 0.6045 0.3808 0.051 Uiso 1 1 calc R . .
C18 C 0.8109(4) 0.5760(3) 0.2450(2) 0.0474(11) Uani 1 1 d . . .
H18A H 0.7921 0.6368 0.2352 0.057 Uiso 1 1 calc R . .
H18B H 0.7383 0.5478 0.2574 0.057 Uiso 1 1 calc R . .
C19 C 0.9596(4) 0.6434(3) 0.28666(19) 0.0382(10) Uani 1 1 d . . .
H19A H 0.9201 0.7013 0.2848 0.046 Uiso 1 1 calc R . .
H19B H 1.0147 0.6328 0.2495 0.046 Uiso 1 1 calc R . .
C20 C 1.0907(4) 0.8128(3) 0.4458(2) 0.0515(12) Uani 1 1 d . . .
C21 C 1.0111(6) 0.8079(5) 0.5066(3) 0.087(2) Uani 1 1 d . . .
H21A H 0.9331 0.8001 0.5023 0.131 Uiso 1 1 calc R . .
H21B H 1.0122 0.8617 0.5280 0.131 Uiso 1 1 calc R . .
H21C H 1.0379 0.7589 0.5277 0.131 Uiso 1 1 calc R . .
C22 C 1.0511(7) 0.8943(4) 0.4143(3) 0.090(2) Uani 1 1 d . . .
H22A H 0.9728 0.8890 0.4096 0.135 Uiso 1 1 calc R . .
H22B H 1.1017 0.8989 0.3763 0.135 Uiso 1 1 calc R . .
H22C H 1.0538 0.9462 0.4374 0.135 Uiso 1 1 calc R . .
C23 C 1.2144(5) 0.8250(5) 0.4530(3) 0.086(2) Uani 1 1 d . . .
H23A H 1.2423 0.7745 0.4723 0.130 Uiso 1 1 calc R . .
H23B H 1.2147 0.8771 0.4763 0.130 Uiso 1 1 calc R . .
H23C H 1.2641 0.8312 0.4148 0.130 Uiso 1 1 calc R . .
C24 C 1.2014(4) 0.4821(3) 0.4170(2) 0.0480(11) Uani 1 1 d . . .
C25 C 1.2539(6) 0.4986(4) 0.4709(3) 0.0791(19) Uani 1 1 d . . .
H25A H 1.1939 0.5223 0.5028 0.119 Uiso 1 1 calc R . .
H25B H 1.3131 0.5399 0.4608 0.119 Uiso 1 1 calc R . .
H25C H 1.2876 0.4439 0.4828 0.119 Uiso 1 1 calc R . .
C26 C 1.1115(5) 0.4132(4) 0.4334(3) 0.0705(16) Uani 1 1 d . . .
H26A H 1.0486 0.4366 0.4639 0.106 Uiso 1 1 calc R . .
H26B H 1.1475 0.3609 0.4471 0.106 Uiso 1 1 calc R . .
H26C H 1.0820 0.3989 0.3993 0.106 Uiso 1 1 calc R . .
C27 C 1.3008(5) 0.4439(4) 0.3675(3) 0.0622(14) Uani 1 1 d . . .
H27A H 1.2708 0.4333 0.3329 0.093 Uiso 1 1 calc R . .
H27B H 1.3334 0.3894 0.3802 0.093 Uiso 1 1 calc R . .
H27C H 1.3601 0.4853 0.3585 0.093 Uiso 1 1 calc R . .
C28 C 0.9458(5) 0.1419(3) 0.2866(2) 0.0552(13) Uani 1 1 d . . .
C29 C 0.8449(5) 0.1604(4) 0.2676(3) 0.0723(16) Uani 1 1 d . . .
H29A H 0.8464 0.1865 0.2311 0.087 Uiso 1 1 calc R . .
C30 C 0.7400(6) 0.1400(5) 0.3033(4) 0.092(2) Uani 1 1 d . . .
H30A H 0.6711 0.1525 0.2905 0.111 Uiso 1 1 calc R . .
C31 C 0.7364(7) 0.1023(5) 0.3565(4) 0.090(2) Uani 1 1 d . . .
H31A H 0.6657 0.0889 0.3802 0.108 Uiso 1 1 calc R . .
C32 C 0.8385(8) 0.0841(5) 0.3750(3) 0.089(2) Uani 1 1 d . . .
H32A H 0.8365 0.0581 0.4115 0.106 Uiso 1 1 calc R . .
C33 C 0.9435(6) 0.1036(4) 0.3407(3) 0.0693(16) Uani 1 1 d . . .
H33A H 1.0122 0.0910 0.3538 0.083 Uiso 1 1 calc R . .
C34 C 1.2594(4) 0.1558(3) 0.3142(2) 0.0528(12) Uani 1 1 d . . .
C35 C 1.3184(5) 0.1103(4) 0.2657(3) 0.0738(18) Uani 1 1 d . . .
H35A H 1.3049 0.1247 0.2286 0.089 Uiso 1 1 calc R . .
C36 C 1.3998(6) 0.0416(5) 0.2721(3) 0.085(2) Uani 1 1 d . . .
H36A H 1.4389 0.0093 0.2390 0.102 Uiso 1 1 calc R . .
C37 C 1.4227(6) 0.0214(5) 0.3247(4) 0.095(2) Uani 1 1 d . . .
H37A H 1.4789 -0.0233 0.3283 0.114 Uiso 1 1 calc R . .
C38 C 1.3627(8) 0.0671(7) 0.3726(4) 0.136(4) Uani 1 1 d . . .
H38A H 1.3758 0.0519 0.4097 0.163 Uiso 1 1 calc R . .
C39 C 1.2824(7) 0.1358(6) 0.3677(3) 0.109(3) Uani 1 1 d . . .
H39A H 1.2444 0.1682 0.4010 0.130 Uiso 1 1 calc R . .
P1 P 1.11361(12) 0.24898(8) 0.25933(6) 0.0496(3) Uani 1 1 d . . .
O3 O 1.0513(3) 0.1603(2) 0.24984(15) 0.0562(9) Uani 1 1 d . . .
O4 O 1.1737(3) 0.2247(2) 0.31388(15) 0.0578(9) Uani 1 1 d . . .
O5 O 1.1982(3) 0.2641(3) 0.20483(17) 0.0692(11) Uani 1 1 d . . .
C40 C 0.2922(4) 0.8391(3) 0.2177(2) 0.0522(12) Uani 1 1 d . . .
C41 C 0.2010(5) 0.9032(4) 0.2252(3) 0.0728(17) Uani 1 1 d . . .
H41A H 0.1473 0.9084 0.2609 0.087 Uiso 1 1 calc R . .
C42 C 0.1901(6) 0.9588(5) 0.1798(3) 0.091(2) Uani 1 1 d . . .
H42A H 0.1303 1.0032 0.1847 0.109 Uiso 1 1 calc R . .
C43 C 0.2684(6) 0.9483(5) 0.1273(3) 0.098(3) Uani 1 1 d . . .
H43A H 0.2624 0.9849 0.0957 0.118 Uiso 1 1 calc R . .
C44 C 0.3572(6) 0.8818(4) 0.1221(3) 0.083(2) Uani 1 1 d . . .
H44A H 0.4099 0.8742 0.0862 0.099 Uiso 1 1 calc R . .
C45 C 0.3599(4) 0.5679(3) 0.1855(2) 0.0495(12) Uani 1 1 d . . .
C46 C 0.3176(5) 0.4866(4) 0.1818(3) 0.0622(14) Uani 1 1 d . . .
H46A H 0.2560 0.4687 0.2106 0.075 Uiso 1 1 calc R . .
C47 C 0.3675(6) 0.4320(4) 0.1350(3) 0.0808(19) Uani 1 1 d . . .
H47A H 0.3390 0.3772 0.1310 0.097 Uiso 1 1 calc R . .
C48 C 0.4598(6) 0.4595(4) 0.0945(3) 0.0820(19) Uani 1 1 d . . .
H48A H 0.4952 0.4233 0.0626 0.098 Uiso 1 1 calc R . .
C49 C 0.5003(5) 0.5415(4) 0.1010(2) 0.0656(15) Uani 1 1 d . . .
H49A H 0.5637 0.5594 0.0733 0.079 Uiso 1 1 calc R . .
C50 C 0.5372(4) 0.7240(3) 0.29956(18) 0.0366(9) Uani 1 1 d . . .
C51 C 0.5350(4) 0.7449(3) 0.35801(18) 0.0389(10) Uani 1 1 d . . .
H51A H 0.4793 0.7212 0.3874 0.047 Uiso 1 1 calc R . .
C52 C 0.6123(4) 0.7997(3) 0.37408(18) 0.0377(10) Uani 1 1 d . . .
C53 C 0.6918(4) 0.8347(3) 0.32818(19) 0.0384(10) Uani 1 1 d . . .
H53A H 0.7441 0.8723 0.3379 0.046 Uiso 1 1 calc R . .
C54 C 0.6984(4) 0.8174(3) 0.26864(18) 0.0356(9) Uani 1 1 d . . .
C55 C 0.6199(4) 0.7595(3) 0.25343(17) 0.0347(9) Uani 1 1 d . . .
C56 C 0.3144(4) 0.7819(3) 0.2678(2) 0.0487(11) Uani 1 1 d . . .
H56A H 0.3584 0.8133 0.2911 0.058 Uiso 1 1 calc R . .
H56B H 0.2407 0.7694 0.2932 0.058 Uiso 1 1 calc R . .
C57 C 0.3009(4) 0.6339(4) 0.2329(2) 0.0538(13) Uani 1 1 d . . .
H57A H 0.2355 0.6649 0.2205 0.065 Uiso 1 1 calc R . .
H57B H 0.2706 0.6023 0.2687 0.065 Uiso 1 1 calc R . .
C58 C 0.4530(4) 0.6610(3) 0.2858(2) 0.0432(10) Uani 1 1 d . . .
H58A H 0.4964 0.6080 0.2677 0.052 Uiso 1 1 calc R . .
H58B H 0.4029 0.6441 0.3224 0.052 Uiso 1 1 calc R . .
C59 C 0.6109(4) 0.8211(3) 0.43893(18) 0.0413(10) Uani 1 1 d . . .
C60 C 0.6001(19) 0.7426(6) 0.4740(4) 0.294(12) Uani 1 1 d . . .
H60A H 0.6670 0.7024 0.4606 0.441 Uiso 1 1 calc R . .
H60B H 0.5310 0.7150 0.4702 0.441 Uiso 1 1 calc R . .
H60C H 0.5952 0.7579 0.5146 0.441 Uiso 1 1 calc R . .
C61 C 0.5138(10) 0.8823(10) 0.4625(5) 0.242(10) Uani 1 1 d . . .
H61A H 0.5134 0.8949 0.5031 0.364 Uiso 1 1 calc R . .
H61B H 0.4426 0.8568 0.4599 0.364 Uiso 1 1 calc R . .
H61C H 0.5205 0.9360 0.4404 0.364 Uiso 1 1 calc R . .
C62 C 0.7124(10) 0.8589(14) 0.4479(4) 0.294(12) Uani 1 1 d . . .
H62A H 0.7782 0.8170 0.4367 0.441 Uiso 1 1 calc R . .
H62B H 0.7030 0.8744 0.4888 0.441 Uiso 1 1 calc R . .
H62C H 0.7249 0.9110 0.4243 0.441 Uiso 1 1 calc R . .
C63 C 0.7827(4) 0.8659(3) 0.22031(19) 0.0408(10) Uani 1 1 d . . .
C64 C 0.7096(5) 0.9309(4) 0.1894(3) 0.0681(16) Uani 1 1 d . . .
H64A H 0.6628 0.9713 0.2180 0.102 Uiso 1 1 calc R . .
H64B H 0.6598 0.8987 0.1706 0.102 Uiso 1 1 calc R . .
H64C H 0.7603 0.9634 0.1603 0.102 Uiso 1 1 calc R . .
C65 C 0.8685(5) 0.9169(4) 0.2456(2) 0.0637(15) Uani 1 1 d . . .
H65A H 0.8264 0.9580 0.2751 0.096 Uiso 1 1 calc R . .
H65B H 0.9159 0.9485 0.2145 0.096 Uiso 1 1 calc R . .
H65C H 0.9174 0.8763 0.2630 0.096 Uiso 1 1 calc R . .
C66 C 0.8576(4) 0.8031(4) 0.1730(2) 0.0539(13) Uani 1 1 d . . .
H66A H 0.9078 0.8368 0.1444 0.081 Uiso 1 1 calc R . .
H66B H 0.8077 0.7718 0.1537 0.081 Uiso 1 1 calc R . .
H66C H 0.9039 0.7617 0.1913 0.081 Uiso 1 1 calc R . .
C67A C 0.5573(14) 0.8249(9) -0.0457(6) 0.053(3) Uani 0.50 1 d P . .
C67B C 0.5428(15) 0.7809(9) -0.0477(6) 0.052(3) Uani 0.50 1 d P . .
C68A C 0.5421(11) 0.9010(8) -0.0121(5) 0.065(3) Uani 0.50 1 d P . .
H68B H 0.5798 0.9060 0.0190 0.078 Uiso 0.50 1 calc PR . .
C68B C 0.4291(10) 0.7883(8) -0.0183(5) 0.064(3) Uani 0.50 1 d P . .
H68A H 0.4056 0.7513 0.0135 0.077 Uiso 0.50 1 calc PR . .
C69A C 0.4685(12) 0.9704(8) -0.0259(5) 0.079(4) Uani 0.50 1 d P . .
H69A H 0.4557 1.0221 -0.0033 0.095 Uiso 0.50 1 calc PR . .
C69B C 0.3477(13) 0.8485(11) -0.0339(7) 0.093(5) Uani 0.50 1 d P . .
H69B H 0.2720 0.8549 -0.0117 0.112 Uiso 0.50 1 calc PR . .
C70A C 0.4155(16) 0.9624(12) -0.0724(6) 0.088(4) Uani 0.50 1 d P . .
H70A H 0.3533 0.9996 -0.0787 0.106 Uiso 0.50 1 calc PR . .
C70B C 0.3800(16) 0.8959(17) -0.0804(9) 0.096(6) Uani 0.50 1 d P . .
H70B H 0.3247 0.9367 -0.0902 0.115 Uiso 0.50 1 calc PR . .
C71 C 0.4659(15) 0.8919(8) -0.1089(5) 0.153(5) Uani 1 1 d . . .
H71A H 0.4682 0.9001 -0.1511 0.184 Uiso 1 1 calc R . .
C72 C 0.5437(12) 0.8257(6) -0.0949(3) 0.157(5) Uani 1 1 d . . .
H72A H 0.6161 0.8167 -0.1247 0.189 Uiso 1 1 calc R . .
O8 O 0.6269(4) 0.7358(3) -0.03387(15) 0.0732(12) Uani 1 1 d . . .
O9 O 0.7407(4) 0.8174(3) 0.02480(18) 0.0829(13) Uani 1 1 d . . .
O10 O 0.7485(4) 0.6506(3) 0.02251(19) 0.0836(14) Uani 1 1 d . . .
P2 P 0.67320(12) 0.73043(9) 0.02603(5) 0.0490(3) Uani 1 1 d . . .
C73 C 0.8423(7) 0.8338(5) -0.0153(3) 0.092(2) Uani 1 1 d . . .
C74 C 0.8961(14) 0.8982(16) -0.0009(7) 0.326(15) Uani 1 1 d . . .
H74A H 0.8654 0.9324 0.0327 0.391 Uiso 1 1 calc R . .
C75 C 1.005(2) 0.915(2) -0.0383(10) 0.509(11) Uani 1 1 d . . .
H75A H 1.0491 0.9571 -0.0259 0.610 Uiso 1 1 calc R . .
C76 C 1.0450(12) 0.8754(12) -0.0894(6) 0.224(9) Uani 1 1 d . . .
H76A H 1.1193 0.8827 -0.1117 0.269 Uiso 1 1 calc R . .
C77 C 0.9783(7) 0.8286(8) -0.1052(4) 0.121(3) Uani 1 1 d . . .
H77A H 0.9973 0.8069 -0.1437 0.145 Uiso 1 1 calc R . .
C78 C 0.8763(6) 0.8054(6) -0.0698(3) 0.103(3) Uani 1 1 d . . .
H78A H 0.8298 0.7683 -0.0849 0.124 Uiso 1 1 calc R . .
C79 C 0.5031(9) 0.3073(7) 0.2489(5) 0.132(3) Uani 1 1 d . . .
H79A H 0.4563 0.3356 0.2836 0.199 Uiso 1 1 calc R . .
H79B H 0.5325 0.2499 0.2588 0.199 Uiso 1 1 calc R . .
H79C H 0.4564 0.3012 0.2200 0.199 Uiso 1 1 calc R . .
C80 C 0.5999(10) 0.3604(8) 0.2249(5) 0.128(3) Uani 1 1 d . . .
C81 C 0.6838(10) 0.3341(9) 0.1727(6) 0.184(6) Uani 1 1 d . . .
H81A H 0.7417 0.3766 0.1642 0.277 Uiso 1 1 calc R . .
H81B H 0.6456 0.3306 0.1401 0.277 Uiso 1 1 calc R . .
H81C H 0.7204 0.2772 0.1786 0.277 Uiso 1 1 calc R . .
O11 O 0.6037(11) 0.4291(8) 0.2485(6) 0.257(6) Uani 1 1 d . . .
C82 C 0.263(2) 0.628(3) 0.0187(14) 0.60(4) Uani 1 1 d . . .
H82A H 0.3265 0.5987 0.0329 0.903 Uiso 1 1 calc R . .
H82B H 0.2895 0.6804 -0.0023 0.903 Uiso 1 1 calc R . .
H82C H 0.2363 0.5894 -0.0073 0.903 Uiso 1 1 calc R . .
C83 C 0.197(2) 0.646(3) 0.0536(15) 0.44(3) Uani 1 1 d . . .
C84 C 0.084(2) 0.709(2) 0.0374(12) 0.43(2) Uani 1 1 d . . .
H84A H 0.0591 0.7542 0.0673 0.647 Uiso 1 1 calc R . .
H84B H 0.0212 0.6733 0.0358 0.647 Uiso 1 1 calc R . .
H84C H 0.1092 0.7368 -0.0002 0.647 Uiso 1 1 calc R . .
O12 O 0.1739(14) 0.6796(11) 0.1096(7) 0.299(9) Uani 1 1 d . . .

loop_
_atom_site_aniso_label
_atom_site_aniso_U_11
_atom_site_aniso_U_22
_atom_site_aniso_U_33
_atom_site_aniso_U_23
_atom_site_aniso_U_13
_atom_site_aniso_U_12
Zn1 0.0385(3) 0.0319(3) 0.0399(3) -0.0012(2) -0.0070(2) 0.0066(2)
N1 0.044(2) 0.037(2) 0.052(2) -0.0018(17) -0.0023(18) 0.0065(17)
N2 0.059(2) 0.040(2) 0.043(2) -0.0010(17) -0.0165(19) 0.0067(18)
N3 0.0366(19) 0.0335(19) 0.041(2) -0.0026(15) -0.0093(16) 0.0068(15)
O1 0.0425(17) 0.0370(17) 0.0520(19) -0.0051(14) -0.0127(14) 0.0088(13)
O2 0.061(2) 0.0327(17) 0.074(2) 0.0003(16) -0.0053(18) 0.0117(15)
Zn2 0.0374(3) 0.0459(3) 0.0328(3) -0.0002(2) -0.0028(2) -0.0020(2)
N4 0.047(2) 0.058(3) 0.050(2) 0.006(2) 0.0032(19) 0.009(2)
N5 0.055(2) 0.045(2) 0.043(2) -0.0061(17) -0.0059(19) -0.0049(19)
N6 0.037(2) 0.050(2) 0.038(2) -0.0013(17) -0.0046(16) -0.0071(17)
O6 0.0380(17) 0.067(2) 0.0324(16) -0.0025(14) -0.0025(13) -0.0087(15)
O7 0.056(2) 0.074(2) 0.0373(18) 0.0088(16) -0.0004(15) 0.0042(18)
C1 0.041(2) 0.042(2) 0.041(2) -0.0060(19) -0.008(2) 0.007(2)
C2 0.042(3) 0.056(3) 0.051(3) -0.003(2) -0.005(2) 0.006(2)
C3 0.054(3) 0.072(4) 0.062(3) 0.002(3) 0.010(3) -0.005(3)
C4 0.077(4) 0.052(3) 0.079(4) 0.012(3) 0.010(3) -0.011(3)
C5 0.063(3) 0.040(3) 0.066(3) 0.001(2) 0.003(3) 0.001(2)
C6 0.054(3) 0.042(3) 0.046(3) -0.003(2) -0.021(2) -0.001(2)
C7 0.093(4) 0.058(3) 0.058(3) 0.007(3) -0.038(3) 0.009(3)
C8 0.135(6) 0.081(4) 0.045(3) -0.006(3) -0.034(4) 0.014(4)
C9 0.132(6) 0.077(4) 0.042(3) -0.011(3) -0.012(4) 0.024(4)
C10 0.079(4) 0.061(3) 0.045(3) -0.007(2) -0.009(3) 0.015(3)
C11 0.037(2) 0.037(2) 0.035(2) 0.0012(18) -0.0061(18) 0.0028(18)
C12 0.038(2) 0.037(2) 0.046(3) 0.0019(19) -0.005(2) 0.0024(19)
C13 0.038(2) 0.049(3) 0.040(2) -0.006(2) -0.0056(19) 0.002(2)
C14 0.045(3) 0.059(3) 0.038(2) -0.004(2) -0.013(2) -0.002(2)
C15 0.032(2) 0.045(3) 0.043(2) 0.003(2) -0.0084(19) 0.0038(19)
C16 0.034(2) 0.037(2) 0.038(2) -0.0004(18) -0.0050(18) 0.0028(18)
C17 0.043(2) 0.036(2) 0.047(3) -0.0077(19) -0.007(2) 0.0078(19)
C18 0.047(3) 0.043(3) 0.056(3) 0.000(2) -0.024(2) 0.005(2)
C19 0.041(2) 0.034(2) 0.041(2) 0.0041(18) -0.0131(19) 0.0014(18)
C20 0.048(3) 0.053(3) 0.053(3) -0.013(2) -0.010(2) 0.000(2)
C21 0.094(5) 0.095(5) 0.065(4) -0.036(4) 0.005(4) -0.014(4)
C22 0.124(6) 0.050(4) 0.098(5) -0.022(3) -0.032(5) 0.000(4)
C23 0.067(4) 0.084(5) 0.112(6) -0.037(4) -0.025(4) -0.005(3)
C24 0.048(3) 0.051(3) 0.047(3) 0.006(2) -0.016(2) 0.009(2)
C25 0.092(5) 0.088(5) 0.065(4) 0.003(3) -0.043(3) 0.025(4)
C26 0.076(4) 0.062(4) 0.068(4) 0.025(3) -0.006(3) 0.003(3)
C27 0.051(3) 0.063(3) 0.071(4) 0.007(3) -0.016(3) 0.021(3)
C28 0.069(4) 0.034(3) 0.062(3) -0.011(2) -0.013(3) 0.000(2)
C29 0.072(4) 0.057(3) 0.088(4) 0.007(3) -0.019(3) 0.006(3)
C30 0.067(4) 0.072(5) 0.137(7) 0.004(5) -0.020(5) 0.002(3)
C31 0.087(5) 0.059(4) 0.114(6) -0.015(4) 0.006(5) -0.017(4)
C32 0.124(7) 0.071(4) 0.069(4) 0.002(3) -0.007(4) -0.034(4)
C33 0.090(5) 0.059(3) 0.065(4) 0.004(3) -0.026(3) -0.015(3)
C34 0.049(3) 0.053(3) 0.057(3) -0.001(2) -0.015(2) 0.007(2)
C35 0.076(4) 0.082(4) 0.058(3) -0.009(3) -0.016(3) 0.034(3)
C36 0.077(4) 0.088(5) 0.088(5) -0.023(4) -0.024(4) 0.043(4)
C37 0.081(5) 0.105(6) 0.099(6) 0.012(4) -0.037(4) 0.038(4)
C38 0.146(8) 0.175(9) 0.081(5) -0.006(6) -0.045(5) 0.092(7)
C39 0.106(6) 0.156(8) 0.055(4) -0.013(4) -0.020(4) 0.069(5)
P1 0.0532(7) 0.0389(7) 0.0517(7) -0.0006(5) -0.0050(6) 0.0126(6)
O3 0.070(2) 0.0418(19) 0.053(2) -0.0103(15) -0.0102(18) 0.0114(17)
O4 0.063(2) 0.054(2) 0.055(2) -0.0131(16) -0.0143(17) 0.0164(17)
O5 0.066(2) 0.067(2) 0.062(2) 0.0118(19) 0.0071(19) 0.0133(19)
C40 0.040(3) 0.058(3) 0.056(3) -0.007(2) -0.006(2) 0.000(2)
C41 0.052(3) 0.087(4) 0.070(4) -0.007(3) 0.001(3) 0.018(3)
C42 0.072(4) 0.088(5) 0.104(6) 0.009(4) -0.009(4) 0.037(4)
C43 0.093(5) 0.093(5) 0.093(5) 0.035(4) -0.001(4) 0.037(4)
C44 0.082(4) 0.084(4) 0.068(4) 0.025(3) 0.007(3) 0.023(4)
C45 0.051(3) 0.052(3) 0.046(3) 0.003(2) -0.011(2) -0.012(2)
C46 0.060(3) 0.058(3) 0.068(4) 0.004(3) -0.010(3) -0.014(3)
C47 0.092(5) 0.059(4) 0.094(5) -0.009(3) -0.021(4) -0.019(3)
C48 0.094(5) 0.066(4) 0.078(4) -0.022(3) 0.001(4) -0.010(4)
C49 0.076(4) 0.058(3) 0.056(3) -0.012(3) 0.003(3) -0.010(3)
C50 0.037(2) 0.037(2) 0.034(2) 0.0038(18) -0.0065(18) 0.0018(18)
C51 0.038(2) 0.045(2) 0.030(2) 0.0075(18) -0.0009(18) 0.0031(19)
C52 0.038(2) 0.043(2) 0.030(2) 0.0011(18) -0.0038(18) 0.0081(19)
C53 0.037(2) 0.037(2) 0.040(2) -0.0014(18) -0.0065(19) 0.0009(18)
C54 0.038(2) 0.033(2) 0.033(2) 0.0034(17) -0.0017(18) 0.0034(18)
C55 0.035(2) 0.037(2) 0.030(2) 0.0012(17) -0.0038(17) 0.0028(17)
C56 0.038(2) 0.061(3) 0.042(3) -0.004(2) 0.000(2) 0.003(2)
C57 0.042(3) 0.072(3) 0.046(3) -0.001(2) -0.001(2) -0.018(2)
C58 0.044(3) 0.045(3) 0.039(2) 0.010(2) -0.003(2) -0.008(2)
C59 0.045(3) 0.048(3) 0.028(2) -0.0011(18) -0.0033(19) -0.001(2)
C60 0.77(4) 0.081(6) 0.050(5) 0.009(4) -0.141(12) -0.015(12)
C61 0.198(11) 0.40(2) 0.134(9) -0.189(12) -0.105(9) 0.202(13)
C62 0.181(11) 0.69(4) 0.037(4) -0.025(10) -0.010(6) -0.254(18)
C63 0.043(2) 0.039(2) 0.037(2) 0.0061(18) -0.0018(19) -0.0033(19)
C64 0.067(4) 0.063(4) 0.071(4) 0.030(3) -0.010(3) 0.000(3)
C65 0.068(4) 0.066(4) 0.054(3) 0.003(3) 0.001(3) -0.028(3)
C66 0.045(3) 0.067(3) 0.043(3) 0.008(2) 0.007(2) -0.004(2)
C67A 0.073(9) 0.052(8) 0.032(6) 0.003(7) -0.011(5) 0.013(8)
C67B 0.077(9) 0.044(7) 0.029(5) -0.003(6) -0.003(5) 0.002(8)
C68A 0.081(8) 0.063(7) 0.050(6) 0.010(5) -0.018(6) -0.001(6)
C68B 0.059(7) 0.078(8) 0.054(6) 0.011(6) -0.011(5) -0.008(6)
C69A 0.110(11) 0.054(7) 0.061(8) 0.009(6) 0.005(7) 0.009(7)
C69B 0.072(9) 0.136(14) 0.075(9) 0.022(9) -0.027(7) 0.005(9)
C70A 0.103(12) 0.096(11) 0.065(9) 0.014(8) -0.028(8) 0.026(10)
C70B 0.083(11) 0.122(16) 0.090(14) 0.010(13) -0.043(10) 0.013(11)
C71 0.275(17) 0.114(8) 0.079(7) 0.026(6) -0.068(9) 0.024(11)
C72 0.293(15) 0.112(7) 0.055(5) 0.003(4) -0.041(7) 0.085(8)
O8 0.069(3) 0.111(3) 0.0365(19) -0.006(2) -0.0119(18) 0.020(2)
O9 0.088(3) 0.085(3) 0.063(3) -0.017(2) 0.021(2) -0.031(2)
O10 0.082(3) 0.077(3) 0.075(3) 0.023(2) 0.011(2) 0.030(2)
P2 0.0537(7) 0.0542(8) 0.0353(6) 0.0064(5) -0.0028(5) 0.0028(6)
C73 0.100(5) 0.123(6) 0.053(4) -0.011(4) 0.001(4) -0.061(5)
C74 0.240(17) 0.53(3) 0.181(14) -0.152(18) 0.107(13) -0.26(2)
C75 0.415(17) 0.85(3) 0.23(2) -0.19(3) 0.15(2) -0.51(4)
C76 0.184(12) 0.36(2) 0.111(9) -0.057(11) 0.057(8) -0.186(15)
C77 0.085(6) 0.205(11) 0.065(5) 0.016(6) 0.006(4) -0.026(6)
C78 0.076(5) 0.164(8) 0.061(4) -0.004(5) 0.006(4) -0.017(5)
C79 0.125(8) 0.126(8) 0.143(9) 0.010(6) -0.027(7) 0.006(7)
C80 0.131(9) 0.144(9) 0.127(8) 0.010(7) -0.055(7) -0.049(8)
C81 0.132(10) 0.219(15) 0.182(13) 0.003(11) 0.005(9) 0.011(10)
O11 0.284(13) 0.238(12) 0.258(13) -0.086(10) -0.046(10) -0.119(11)
C82 0.33(3) 1.02(10) 0.32(4) 0.03(4) 0.10(3) 0.36(5)
C83 0.23(2) 0.81(7) 0.36(3) 0.41(4) -0.21(3) -0.29(3)
C84 0.37(3) 0.48(4) 0.37(4) -0.19(3) 0.16(3) -0.26(3)
O12 0.287(17) 0.367(19) 0.268(15) -0.050(14) -0.159(14) 0.121(14)

loop_
_atom_type_symbol
_atom_type_description
_atom_type_scat_dispersion_real
_atom_type_scat_dispersion_imag
_atom_type_scat_source
C C 0.0033 0.0016 'International Tables Vol C Tables 4.2.6.8 and 6.1.1.4'
H H 0.0000 0.0000 'International Tables Vol C Tables 4.2.6.8 and 6.1.1.4'
N N 0.0061 0.0033 'International Tables Vol C Tables 4.2.6.8 and 6.1.1.4'
O O 0.0106 0.0060 'International Tables Vol C Tables 4.2.6.8 and 6.1.1.4'
Zn Zn 0.2839 1.4301 'International Tables Vol C Tables 4.2.6.8 and 6.1.1.4'
P P 0.1023 0.0942 'International Tables Vol C Tables 4.2.6.8 and 6.1.1.4'

loop_
_geom_angle_atom_site_label_1
_geom_angle_atom_site_label_2
_geom_angle_atom_site_label_3
_geom_angle
_geom_angle_site_symmetry_1
_geom_angle_site_symmetry_3
_geom_angle_publ_flag
O1 Zn1 O2 101.47(14) . . y
O1 Zn1 N2 117.41(15) . . y
O2 Zn1 N2 98.06(15) . . y
O1 Zn1 N1 118.66(15) . . y
O2 Zn1 N1 92.92(15) . . y
N2 Zn1 N1 118.93(16) . . y
O1 Zn1 N3 91.87(13) . . y
O2 Zn1 N3 166.18(14) . . y
N2 Zn1 N3 78.68(14) . . y
N1 Zn1 N3 77.31(14) . . y
C5 N1 C1 118.6(4) . . y
C5 N1 Zn1 124.6(3) . . y
C1 N1 Zn1 116.3(3) . . y
C6 N2 C10 118.4(4) . . y
C6 N2 Zn1 115.0(3) . . y
C10 N2 Zn1 126.5(3) . . y
C17 N3 C18 110.6(3) . . y
C17 N3 C19 112.6(3) . . y
C18 N3 C19 111.7(3) . . y
C17 N3 Zn1 108.9(3) . . y
C18 N3 Zn1 105.5(3) . . y
C19 N3 Zn1 107.2(2) . . y
C16 O1 Zn1 125.4(3) . . y
P1 O2 Zn1 146.0(2) . . y
O6 Zn2 O7 101.30(14) . . y
O6 Zn2 N5 119.11(16) . . y
O7 Zn2 N5 97.22(16) . . y
O6 Zn2 N4 117.40(16) . . y
O7 Zn2 N4 94.42(15) . . y
N5 Zn2 N4 118.23(17) . . y
O6 Zn2 N6 91.36(13) . . y
O7 Zn2 N6 167.05(14) . . y
N5 Zn2 N6 78.69(15) . . y
N4 Zn2 N6 77.11(15) . . y
C40 N4 C44 118.2(5) . . y
C40 N4 Zn2 117.5(3) . . y
C44 N4 Zn2 124.2(4) . . y
C49 N5 C45 117.8(4) . . y
C49 N5 Zn2 126.0(4) . . y
C45 N5 Zn2 116.2(3) . . y
C56 N6 C57 111.1(4) . . y
C56 N6 C58 113.2(4) . . y
C57 N6 C58 111.0(4) . . y
C56 N6 Zn2 108.8(3) . . y
C57 N6 Zn2 105.3(3) . . y
C58 N6 Zn2 107.0(3) . . y
C55 O6 Zn2 127.7(3) . . y
P2 O7 Zn2 147.0(2) . . y
N1 C1 C2 121.7(4) . . y
N1 C1 C17 116.2(4) . . y
C2 C1 C17 122.0(4) . . y
C3 C2 C1 119.5(5) . . y
C2 C3 C4 119.1(5) . . y
C5 C4 C3 118.2(5) . . y
N1 C5 C4 123.0(5) . . y
N2 C6 C7 121.6(5) . . y
N2 C6 C18 116.3(4) . . y
C7 C6 C18 122.1(5) . . y
C8 C7 C6 119.6(5) . . y
C7 C8 C9 119.1(6) . . y
C8 C9 C10 119.3(6) . . y
N2 C10 C9 121.9(5) . . y
C12 C11 C16 120.7(4) . . y
C12 C11 C19 119.4(4) . . y
C16 C11 C19 119.9(4) . . y
C11 C12 C13 122.4(4) . . y
C14 C13 C12 115.7(4) . . y
C14 C13 C20 121.1(4) . . y
C12 C13 C20 123.2(4) . . y
C13 C14 C15 124.8(4) . . y
C14 C15 C16 118.5(4) . . y
C14 C15 C24 122.0(4) . . y
C16 C15 C24 119.6(4) . . y
O1 C16 C15 121.4(4) . . y
O1 C16 C11 120.9(4) . . y
C15 C16 C11 117.7(4) . . y
N3 C17 C1 110.1(3) . . y
N3 C18 C6 112.5(4) . . y
N3 C19 C11 113.3(3) . . y
C23 C20 C22 107.4(5) . . y
C23 C20 C21 109.1(5) . . y
C22 C20 C21 108.6(5) . . y
C23 C20 C13 110.4(4) . . y
C22 C20 C13 112.2(4) . . y
C21 C20 C13 109.0(4) . . y
C25 C24 C26 108.4(5) . . y
C25 C24 C27 107.4(4) . . y
C26 C24 C27 108.7(5) . . y
C25 C24 C15 111.4(4) . . y
C26 C24 C15 109.9(4) . . y
C27 C24 C15 110.9(4) . . y
C29 C28 C33 120.3(6) . . y
C29 C28 O3 119.1(5) . . y
C33 C28 O3 120.6(5) . . y
C28 C29 C30 119.3(7) . . y
C31 C30 C29 121.1(7) . . y
C30 C31 C32 119.0(7) . . y
C31 C32 C33 121.3(7) . . y
C28 C33 C32 119.0(6) . . y
C39 C34 C35 119.8(5) . . y
C39 C34 O4 115.6(5) . . y
C35 C34 O4 124.7(5) . . y
C34 C35 C36 119.1(6) . . y
C37 C36 C35 121.4(6) . . y
C36 C37 C38 118.7(6) . . y
C37 C38 C39 121.3(7) . . y
C34 C39 C38 119.6(7) . . y
O5 P1 O2 121.4(2) . . y
O5 P1 O4 112.8(2) . . y
O2 P1 O4 103.7(2) . . y
O5 P1 O3 107.4(2) . . y
O2 P1 O3 106.8(2) . . y
O4 P1 O3 103.09(19) . . y
C28 O3 P1 120.7(3) . . y
C34 O4 P1 125.2(3) . . y
N4 C40 C41 121.6(5) . . y
N4 C40 C56 116.5(4) . . y
C41 C40 C56 121.8(5) . . y
C40 C41 C42 119.8(6) . . y
C43 C42 C41 119.0(6) . . y
C42 C43 C44 118.7(6) . . y
N4 C44 C43 122.7(6) . . y
N5 C45 C46 122.9(5) . . y
N5 C45 C57 116.0(4) . . y
C46 C45 C57 121.0(5) . . y
C47 C46 C45 119.0(5) . . y
C46 C47 C48 118.9(6) . . y
C49 C48 C47 119.7(6) . . y
N5 C49 C48 121.8(5) . . y
C51 C50 C55 120.4(4) . . y
C51 C50 C58 119.2(4) . . y
C55 C50 C58 120.3(4) . . y
C52 C51 C50 122.5(4) . . y
C51 C52 C53 116.2(4) . . y
C51 C52 C59 122.1(4) . . y
C53 C52 C59 121.7(4) . . y
C54 C53 C52 124.6(4) . . y
C53 C54 C55 118.1(4) . . y
C53 C54 C63 120.8(4) . . y
C55 C54 C63 120.9(4) . . y
O6 C55 C50 120.9(4) . . y
O6 C55 C54 120.8(4) . . y
C50 C55 C54 118.2(4) . . y
N6 C56 C40 111.0(4) . . y
N6 C57 C45 113.0(4) . . y
N6 C58 C50 113.4(4) . . y
C62 C59 C60 106.2(11) . . y
C62 C59 C61 107.2(10) . . y
C60 C59 C61 108.1(11) . . y
C62 C59 C52 114.1(5) . . y
C60 C59 C52 110.8(5) . . y
C61 C59 C52 110.1(5) . . y
C65 C63 C66 105.8(4) . . y
C65 C63 C64 109.1(4) . . y
C66 C63 C64 108.0(4) . . y
C65 C63 C54 112.4(4) . . y
C66 C63 C54 113.3(4) . . y
C64 C63 C54 108.1(4) . . y
C72 C67A C68A 121.4(12) . . y
C72 C67A O8 110.1(11) . . y
C68A C67A O8 126.2(11) . . y
C72 C67B O8 127.5(14) . . y
C72 C67B C68B 104.3(14) . . y
O8 C67B C68B 128.1(12) . . y
C67A C68A C69A 118.3(12) . . y
C67B C68B C69B 122.5(12) . . y
C68A C69A C70A 120.0(12) . . y
C68A C69A C69A 82.2(11) . 2_675 y
C70A C69A C69A 155.2(14) . 2_675 y
C70B C69B C68B 118.1(15) . . y
C69A C70A C71 111.6(13) . . y
C71 C70B C69B 126(2) . . y
C70B C71 C72 115.2(16) . . y
C70B C71 C70A 53.7(14) . . y
C72 C71 C70A 125.1(11) . . y
C67A C72 C67B 32.8(7) . . y
C67A C72 C71 116.8(11) . . y
C67B C72 C71 131.7(12) . . y
C67B O8 C67A 25.5(8) . . y
C67B O8 P2 131.5(7) . . y
C67A O8 P2 116.9(6) . . y
C73 O9 P2 124.9(4) . . y
O10 P2 O7 121.8(2) . . y
O10 P2 O9 113.1(3) . . y
O7 P2 O9 102.9(2) . . y
O10 P2 O8 106.7(3) . . y
O7 P2 O8 107.8(2) . . y
O9 P2 O8 103.1(3) . . y
C78 C73 C74 115.9(9) . . y
C78 C73 O9 128.1(7) . . y
C74 C73 O9 114.4(8) . . y
C73 C74 C75 117.4(15) . . y
C74 C75 C76 123.2(16) . . y
C77 C76 C75 114.8(12) . . y
C76 C77 C78 124.0(10) . . y
C73 C78 C77 122.0(8) . . y
O11 C80 C81 120.9(12) . . y
O11 C80 C79 117.4(13) . . y
C81 C80 C79 121.6(12) . . y
O12 C83 C82 143(3) . . y
O12 C83 C84 91(3) . . y
C82 C83 C84 116(3) . . y

loop_
_geom_bond_atom_site_label_1
_geom_bond_atom_site_label_2
_geom_bond_distance
_geom_bond_site_symmetry_2
_geom_bond_publ_flag
Zn1 O1 1.912(3) . y
Zn1 O2 1.982(3) . y
Zn1 N2 2.102(4) . y
Zn1 N1 2.126(4) . y
Zn1 N3 2.209(3) . y
N1 C5 1.334(6) . y
N1 C1 1.340(5) . y
N2 C6 1.357(6) . y
N2 C10 1.352(6) . y
N3 C17 1.466(6) . y
N3 C18 1.471(6) . y
N3 C19 1.494(5) . y
O1 C16 1.327(5) . y
O2 P1 1.488(3) . y
Zn2 O6 1.913(3) . y
Zn2 O7 1.994(3) . y
Zn2 N5 2.091(4) . y
Zn2 N4 2.105(4) . y
Zn2 N6 2.232(4) . y
N4 C40 1.344(6) . y
N4 C44 1.328(7) . y
N5 C49 1.341(6) . y
N5 C45 1.344(6) . y
N6 C56 1.466(6) . y
N6 C57 1.466(6) . y
N6 C58 1.485(6) . y
O6 C55 1.328(5) . y
O7 P2 1.488(3) . y
C1 C2 1.379(6) . y
C1 C17 1.503(6) . y
C2 C3 1.372(7) . y
C3 C4 1.386(8) . y
C4 C5 1.377(8) . y
C6 C7 1.380(7) . y
C6 C18 1.493(7) . y
C7 C8 1.376(8) . y
C8 C9 1.378(9) . y
C9 C10 1.381(8) . y
C11 C12 1.384(6) . y
C11 C16 1.418(6) . y
C11 C19 1.498(6) . y
C12 C13 1.392(6) . y
C13 C14 1.394(6) . y
C13 C20 1.539(6) . y
C14 C15 1.379(6) . y
C15 C16 1.420(6) . y
C15 C24 1.547(6) . y
C20 C23 1.523(8) . y
C20 C22 1.529(8) . y
C20 C21 1.523(8) . y
C24 C25 1.535(7) . y
C24 C26 1.526(8) . y
C24 C27 1.540(7) . y
C28 C29 1.363(8) . y
C28 C33 1.375(8) . y
C28 O3 1.394(6) . y
C29 C30 1.388(9) . y
C30 C31 1.349(11) . y
C31 C32 1.369(11) . y
C32 C33 1.371(9) . y
C34 C39 1.353(8) . y
C34 C35 1.356(7) . y
C34 O4 1.403(6) . y
C35 C36 1.397(8) . y
C36 C37 1.333(9) . y
C37 C38 1.351(10) . y
C38 C39 1.380(9) . y
P1 O5 1.462(4) . y
P1 O4 1.605(4) . y
P1 O3 1.612(4) . y
C40 C41 1.381(7) . y
C40 C56 1.502(7) . y
C41 C42 1.366(9) . y
C42 C43 1.366(9) . y
C43 C44 1.389(8) . y
C45 C46 1.371(7) . y
C45 C57 1.512(7) . y
C46 C47 1.372(8) . y
C47 C48 1.366(9) . y
C48 C49 1.381(8) . y
C50 C51 1.388(6) . y
C50 C55 1.417(6) . y
C50 C58 1.504(6) . y
C51 C52 1.381(6) . y
C52 C53 1.389(6) . y
C52 C59 1.537(6) . y
C53 C54 1.392(6) . y
C54 C55 1.414(6) . y
C54 C63 1.551(6) . y
C59 C62 1.414(10) . y
C59 C60 1.436(10) . y
C59 C61 1.436(9) . y
C63 C65 1.524(7) . y
C63 C66 1.542(6) . y
C63 C64 1.538(7) . y
C67A C72 1.184(16) . y
C67A C68A 1.376(18) . y
C67A O8 1.587(14) . y
C67B C72 1.283(16) . y
C67B O8 1.262(16) . y
C67B C68B 1.366(19) . y
C68A C69A 1.396(16) . y
C68B C69B 1.381(17) . y
C69A C70A 1.365(19) . y
C69A C69A 1.81(3) 2_675 y
C69B C70B 1.30(2) . y
C70A C71 1.388(19) . y
C70B C71 1.083(19) . y
C71 C72 1.396(14) . y
O8 P2 1.596(4) . y
O9 C73 1.389(7) . y
O9 P2 1.583(4) . y
O10 P2 1.443(4) . y
C73 C78 1.307(9) . y
C73 C74 1.282(15) . y
C74 C75 1.423(18) . y
C75 C76 1.32(2) . y
C76 C77 1.206(13) . y
C77 C78 1.371(10) . y
C79 C80 1.453(13) . y
C80 O11 1.188(13) . y
C80 C81 1.430(15) . y
C82 C83 1.02(4) . y
C83 O12 1.37(5) . y
C83 C84 1.69(4) . y

loop_
_cod_changelog_entry_id
_cod_changelog_entry_author
_cod_changelog_entry_date
_cod_changelog_entry_text
1 'Vaitkus, Antanas' 2024-11-15T14:40:08+02:00
;
 Removed multiple data items that had the 'Y' placeholder value.
;
